data_1517797
loop_
_publ_author_name
'Wasastjerna, J.A.'

_publ_section_title
;
 Crystal structure of dolomite
;
_journal_name_full
;
Societas Scientiarum Fennica. Commentationes Physicomathematicae II
;
_journal_page_first 1
_journal_page_last 14
_journal_volume 2
_journal_year 1925
_chemical_formula_structural 'Ca Mg (C O3)2'
_chemical_formula_sum 'C2 Ca Mg O6'
_chemical_name_mineral Dolomite
_chemical_name_systematic 'Calcium Magnesium Carbonate'
_space_group_IT_number 148
_symmetry_Int_Tables_number 148
_symmetry_space_group_name_Hall '-R 3'
_symmetry_space_group_name_H-M 'R -3 :H'
_cell_angle_alpha 90.
_cell_angle_beta 90.
_cell_angle_gamma 120.
_cell_formula_units_Z 3
_cell_length_a 4.795
_cell_length_b 4.795
_cell_length_c 15.87
_cell_volume 315.998
_cod_data_source_file dangdan9.cif
_cod_data_source_block dangdan2
_cod_original_cell_volume 316
_cod_original_sg_symbol_H-M 'R -3 H'
_cod_original_formula_sum 'C2 Ca1 Mg1 O6'
_cod_database_code 1517797

loop_
_symmetry_equiv_pos_site_id
_symmetry_equiv_pos_as_xyz
1 'x-y, x, -z'
2 'y, -x+y, -z'
3 '-x, -y, -z'
4 '-x+y, -x, z'
5 '-y, x-y, z'
6 'x, y, z'
7 'x-y+2/3, x+1/3, -z+1/3'
8 'x-y+1/3, x+2/3, -z+2/3'
9 'y+2/3, -x+y+1/3, -z+1/3'
10 'y+1/3, -x+y+2/3, -z+2/3'
11 '-x+2/3, -y+1/3, -z+1/3'
12 '-x+1/3, -y+2/3, -z+2/3'
13 '-x+y+2/3, -x+1/3, z+1/3'
14 '-x+y+1/3, -x+2/3, z+2/3'
15 '-y+2/3, x-y+1/3, z+1/3'
16 '-y+1/3, x-y+2/3, z+2/3'
17 'x+2/3, y+1/3, z+1/3'
18 'x+1/3, y+2/3, z+2/3'

loop_
_atom_site_label
_atom_site_type_symbol
_atom_site_symmetry_multiplicity
_atom_site_Wyckoff_symbol
_atom_site_fract_x
_atom_site_fract_y
_atom_site_fract_z
_atom_site_occupancy
_atom_site_attached_hydrogens
Ca1 Ca2+ 3 b 0 0 0.5 1. 0
Mg1 Mg2+ 3 a 0 0 0 1. 0
C1 C4+ 6 c 0 0 0.26(2) 1. 0
O1 O2- 18 f 0.25 0 0.26(2) 1. 0

loop_
_atom_type_symbol
_atom_type_oxidation_number
C4+ 4
Ca2+ 2
Mg2+ 2
O2- -2
